data_7061491
loop_
_publ_author_name
'Li, Junhua'
'Yang, Yan'
'Wang, Zichu'
'Shi, Yian'

_publ_section_title
;
 Studies on Pd-catalyzed asymmetric hydroesterification of enimides. A
 possible approach to optically active \b-amino acid derivatives
;
_journal_issue 20
_journal_name_full 'New Journal of Chemistry'
_journal_page_first 9507
_journal_page_last 9510
_journal_paper_doi 10.1039/D2NJ01027E
_journal_volume 46
_journal_year 2022
_chemical_absolute_configuration ad
_chemical_formula_sum 'C23 H16 Cl N O4'
_chemical_formula_weight 405.82
_space_group_crystal_system triclinic
_space_group_IT_number 1
_space_group_name_Hall 'P 1'
_space_group_name_H-M_alt 'P 1'
_atom_sites_solution_hydrogens mixed
_audit_creation_method SHELXL-2013
_audit_update_record
;
2021-08-27 deposited with the CCDC.	2022-04-25 downloaded from the CCDC.
;
_cell_angle_alpha 65.747(7)
_cell_angle_beta 88.159(7)
_cell_angle_gamma 71.091(7)
_cell_formula_units_Z 4
_cell_length_a 10.606(3)
_cell_length_b 14.275(4)
_cell_length_c 15.503(5)
_cell_measurement_reflns_used 6171
_cell_measurement_temperature 293(2)
_cell_measurement_theta_max 49.719
_cell_measurement_theta_min 4.302
_cell_volume 2010.6(10)
_computing_cell_refinement 'Bruker SAINT'
_computing_data_collection 'Bruker APEX2'
_computing_data_reduction 'Bruker SAINT'
_computing_molecular_graphics 'Bruker SHELXTL'
_computing_publication_material 'Bruker SHELXTL'
_computing_structure_refinement 'SHELXL-2013 (Sheldrick, 2013)'
_computing_structure_solution 'SHELXS-97 (Sheldrick 2008)'
_diffrn_ambient_temperature 293(2)
_diffrn_measured_fraction_theta_full 0.997
_diffrn_measured_fraction_theta_max 0.997
_diffrn_measurement_device_type 'Bruker APEX-II CCD'
_diffrn_measurement_method '\f and \w scans'
_diffrn_radiation_type MoK\a
_diffrn_radiation_wavelength 0.71073
_diffrn_reflns_av_R_equivalents 0.0480
_diffrn_reflns_av_unetI/netI 0.0780
_diffrn_reflns_Laue_measured_fraction_full 0.997
_diffrn_reflns_Laue_measured_fraction_max 0.997
_diffrn_reflns_limit_h_max 12
_diffrn_reflns_limit_h_min -12
_diffrn_reflns_limit_k_max 16
_diffrn_reflns_limit_k_min -17
_diffrn_reflns_limit_l_max 18
_diffrn_reflns_limit_l_min -16
_diffrn_reflns_number 23840
_diffrn_reflns_point_group_measured_fraction_full 0.798
_diffrn_reflns_point_group_measured_fraction_max 0.794
_diffrn_reflns_theta_full 25.242
_diffrn_reflns_theta_max 25.499
_diffrn_reflns_theta_min 2.044
_exptl_absorpt_coefficient_mu 0.219
_exptl_absorpt_correction_T_max 0.7456
_exptl_absorpt_correction_T_min 0.6010
_exptl_absorpt_correction_type multi-scan
_exptl_absorpt_process_details sadabs
_exptl_crystal_colour colorless
_exptl_crystal_density_diffrn 1.341
_exptl_crystal_description prismatic
_exptl_crystal_F_000 840
_exptl_crystal_size_max 0.170
_exptl_crystal_size_mid 0.140
_exptl_crystal_size_min 0.110
_refine_diff_density_max 0.285
_refine_diff_density_min -0.230
_refine_diff_density_rms 0.045
_refine_ls_abs_structure_details
; 
 Flack x determined using 2103 quotients [(I+)-(I-)]/[(I+)+(I-)] 
 (Parsons and Flack (2004), Acta Cryst. A60, s61). 
;
_refine_ls_abs_structure_Flack 0.06(5)
_refine_ls_extinction_coef 0.016(3)
_refine_ls_extinction_expression Fc^*^=kFc[1+0.001xFc^2^\l^3^/sin(2\q)]^-1/4^
_refine_ls_extinction_method SHELXL
_refine_ls_goodness_of_fit_ref 1.008
_refine_ls_hydrogen_treatment constr
_refine_ls_matrix_type full
_refine_ls_number_parameters 1103
_refine_ls_number_reflns 11905
_refine_ls_number_restraints 118
_refine_ls_restrained_S_all 1.013
_refine_ls_R_factor_all 0.1436
_refine_ls_R_factor_gt 0.0722
_refine_ls_shift/su_max 0.028
_refine_ls_shift/su_mean 0.003
_refine_ls_structure_factor_coef Fsqd
_refine_ls_weighting_details 'w=1/[\s^2^(Fo^2^)+(0.1228P)^2^+0.3590P] where P=(Fo^2^+2Fc^2^)/3'
_refine_ls_weighting_scheme calc
_refine_ls_wR_factor_gt 0.1841
_refine_ls_wR_factor_ref 0.2434
_reflns_Friedel_coverage 0.594
_reflns_Friedel_fraction_full 0.599
_reflns_Friedel_fraction_max 0.592
_reflns_number_gt 6025
_reflns_number_total 11905
_reflns_threshold_expression 'I > 2\s(I)'
_cod_data_source_file d2nj01027e2.cif
_cod_data_source_block mo_d8v21409_0m
_cod_depositor_comments 'Adding full bibliography for 7061491.cif.'
_cod_database_code 7061491
_shelx_space_group_comment
; 
The symmetry employed for this shelxl refinement is uniquely defined 
by the following loop, which should always be used as a source of 
symmetry information in preference to the above space-group names. 
They are only intended as comments. 
;
_shelx_estimated_absorpt_t_min 0.964
_shelx_estimated_absorpt_t_max 0.976
_shelxl_version_number 2013-4

loop_
_space_group_symop_operation_xyz
'x, y, z'

loop_
_atom_site_label
_atom_site_type_symbol
_atom_site_fract_x
_atom_site_fract_y
_atom_site_fract_z
_atom_site_U_iso_or_equiv
_atom_site_adp_type
_atom_site_occupancy
_atom_site_site_symmetry_order
_atom_site_calc_flag
_atom_site_refinement_flags_posn
_atom_site_refinement_flags_adp
_atom_site_refinement_flags_occupancy
_atom_site_disorder_assembly
_atom_site_disorder_group
Cl1 Cl 0.6160(4) 0.5861(3) 1.1844(3) 0.1336(13) Uani 1 1 d . . . . .
Cl1A Cl 0.7259(5) 0.6712(4) 0.7241(3) 0.1623(18) Uani 1 1 d . . . . .
Cl1B Cl 0.5702(3) 0.7134(3) 0.3614(2) 0.1161(11) Uani 1 1 d . . . . .
Cl1C Cl 0.4157(7) 0.6168(4) -0.1873(3) 0.190(2) Uani 1 1 d . . . . .
N1 N 0.8673(9) 0.9479(7) 0.8783(6) 0.085(2) Uani 1 1 d . . . . .
N1A N 0.9693(7) 0.8808(6) 0.3123(5) 0.070(2) Uani 1 1 d . . . . .
N1B N 0.3096(6) 0.3766(6) 0.6932(5) 0.0648(19) Uani 1 1 d . . . . .
N1C N 0.2481(9) 0.4331(8) 0.2600(7) 0.096(3) Uani 1 1 d . . . . .
O1 O 0.8103(9) 1.0822(8) 0.9298(8) 0.132(3) Uani 1 1 d . . . . .
O2 O 0.9900(8) 0.8148(9) 0.8302(7) 0.121(3) Uani 1 1 d . . . . .
O3 O 0.7536(9) 1.1258(8) 0.6966(6) 0.110(2) Uani 1 1 d . . . . .
O4 O 0.7356(9) 1.0476(8) 0.6028(7) 0.113(3) Uani 1 1 d . . . . .
O1A O 1.1900(7) 0.8542(6) 0.3522(6) 0.096(2) Uani 1 1 d . . . . .
O2A O 0.7812(7) 0.8818(6) 0.2428(5) 0.093(2) Uani 1 1 d . . . . .
O3A O 0.9891(8) 1.0998(6) 0.2249(6) 0.125(3) Uani 1 1 d . . . . .
O4A O 0.7799(7) 1.2121(6) 0.1664(5) 0.088(2) Uani 1 1 d . . . . .
O1B O 0.4044(10) 0.2601(8) 0.6246(7) 0.122(3) Uani 1 1 d . . . . .
O2B O 0.1545(7) 0.4832(8) 0.7529(7) 0.108(3) Uani 1 1 d . . . . .
O3B O 0.4636(7) 0.1486(7) 0.8617(5) 0.094(2) Uani 1 1 d . . . . .
O4B O 0.4705(7) 0.2537(5) 0.9335(5) 0.0857(19) Uani 1 1 d . . . . .
O1C O 0.0394(10) 0.4457(10) 0.2075(8) 0.142(4) Uani 1 1 d . . . . .
O2C O 0.4151(8) 0.4454(9) 0.3419(7) 0.140(4) Uani 1 1 d . . . . .
C1 C 0.8961(12) 1.0178(11) 0.9103(10) 0.097(3) Uani 1 1 d . . . . .
C2 C 1.0399(11) 0.9978(11) 0.9080(9) 0.099(4) Uani 1 1 d . . . . .
C3 C 1.1180(13) 1.0422(12) 0.9331(11) 0.123(5) Uani 1 1 d . . . . .
H3 H 1.0810 1.0973 0.9533 0.148 Uiso 1 1 calc R U . . .
C4 C 1.2483(18) 1.0061(15) 0.9286(13) 0.139(5) Uani 1 1 d . . . . .
H4 H 1.3019 1.0405 0.9409 0.167 Uiso 1 1 calc R U . . .
C5 C 1.3068(15) 0.9194(18) 0.9065(12) 0.141(6) Uani 1 1 d . . . . .
H5 H 1.3998 0.8900 0.9112 0.170 Uiso 1 1 calc R U . . .
C6 C 1.2252(12) 0.8745(13) 0.8763(9) 0.113(4) Uani 1 1 d . . . . .
H6 H 1.2621 0.8191 0.8565 0.136 Uiso 1 1 calc R U . . .
C7 C 1.0937(11) 0.9151(11) 0.8777(8) 0.091(3) Uani 1 1 d . . . . .
C8 C 0.9819(10) 0.8824(11) 0.8599(8) 0.087(3) Uani 1 1 d . . . . .
C9 C 0.7324(10) 0.9501(9) 0.8606(8) 0.090(3) Uani 1 1 d . . . . .
H9 H 0.6721 1.0170 0.8634 0.108 Uiso 1 1 calc R U . . .
C10 C 0.7013(11) 0.9624(11) 0.7625(8) 0.102(4) Uani 1 1 d . . . . .
H10A H 0.6065 0.9744 0.7525 0.123 Uiso 1 1 calc R U . . .
H10B H 0.7507 0.8940 0.7589 0.123 Uiso 1 1 calc R U . . .
C11 C 0.7335(12) 1.0545(12) 0.6812(11) 0.098(4) Uani 1 1 d . . . . .
C12 C 0.7717(14) 1.1257(11) 0.5290(10) 0.098(4) Uani 1 1 d . . . . .
C13 C 0.6821(12) 1.2209(10) 0.4696(9) 0.094(3) Uani 1 1 d . . . . .
H13 H 0.5922 1.2391 0.4798 0.113 Uiso 1 1 calc R U . . .
C14 C 0.7240(16) 1.2922(12) 0.3927(11) 0.113(4) Uani 1 1 d . . . . .
H14 H 0.6606 1.3570 0.3503 0.135 Uiso 1 1 calc R U . . .
C15 C 0.851(2) 1.2709(19) 0.3782(13) 0.138(6) Uani 1 1 d . . . . .
H15 H 0.8780 1.3211 0.3282 0.166 Uiso 1 1 calc R U . . .
C16 C 0.9429(17) 1.1707(19) 0.4399(17) 0.139(6) Uani 1 1 d . . . . .
H16 H 1.0327 1.1532 0.4294 0.167 Uiso 1 1 calc R U . . .
C17 C 0.9041(15) 1.0978(13) 0.5153(13) 0.119(4) Uani 1 1 d . . . . .
H17 H 0.9661 1.0312 0.5561 0.143 Uiso 1 1 calc R U . . .
C18 C 0.7014(9) 0.8557(9) 0.9415(8) 0.080(3) Uani 1 1 d . . . . .
C19 C 0.6372(12) 0.8735(11) 1.0136(10) 0.097(3) Uani 1 1 d . . . . .
H19 H 0.6092 0.9428 1.0125 0.116 Uiso 1 1 calc R U . . .
C20 C 0.6142(12) 0.7890(13) 1.0875(9) 0.102(4) Uani 1 1 d . . . . .
H20 H 0.5711 0.8016 1.1369 0.122 Uiso 1 1 calc R U . . .
C21 C 0.6526(11) 0.6874(10) 1.0905(9) 0.093(3) Uani 1 1 d . . . . .
C22 C 0.7090(19) 0.6718(12) 1.0185(13) 0.147(6) Uani 1 1 d . . . . .
H22 H 0.7282 0.6041 1.0170 0.177 Uiso 1 1 calc R U . . .
C23 C 0.7398(17) 0.7524(12) 0.9461(12) 0.136(6) Uani 1 1 d . . . . .
H23 H 0.7875 0.7371 0.8993 0.163 Uiso 1 1 calc R U . . .
C1A C 1.1070(10) 0.8473(8) 0.3060(8) 0.075(3) Uani 1 1 d . . . . .
C2A C 1.1241(9) 0.8014(8) 0.2355(7) 0.071(2) Uani 1 1 d . . . . .
C3A C 1.2412(10) 0.7544(9) 0.2033(8) 0.084(3) Uani 1 1 d . . . . .
H3A H 1.3253 0.7484 0.2253 0.100 Uiso 1 1 calc R U . . .
C4A C 1.2246(13) 0.7178(10) 0.1374(9) 0.099(3) Uani 1 1 d . . . . .
H4A H 1.3003 0.6885 0.1124 0.119 Uiso 1 1 calc R U . . .
C5A C 1.0988(15) 0.7218(11) 0.1046(8) 0.103(4) Uani 1 1 d . . . . .
H5A H 1.0928 0.6920 0.0622 0.124 Uiso 1 1 calc R U . . .
C6A C 0.9915(12) 0.7685(10) 0.1357(8) 0.094(3) Uani 1 1 d . . . . .
H6A H 0.9075 0.7759 0.1124 0.112 Uiso 1 1 calc R U . . .
C7A C 1.0017(10) 0.8081(8) 0.2043(7) 0.070(2) Uani 1 1 d . . . . .
C8A C 0.8987(10) 0.8610(8) 0.2514(6) 0.069(2) Uani 1 1 d . . . . .
C9A C 0.9120(9) 0.9430(7) 0.3687(7) 0.071(2) Uani 1 1 d . . . . .
H9A H 0.9855 0.9578 0.3914 0.085 Uiso 1 1 calc R U . . .
C10A C 0.8106(10) 1.0514(8) 0.3068(8) 0.084(3) Uani 1 1 d . . . . .
H10C H 0.7721 1.0901 0.3455 0.100 Uiso 1 1 calc R U . . .
H10D H 0.7388 1.0398 0.2799 0.100 Uiso 1 1 calc R U . . .
C11A C 0.8716(12) 1.1207(9) 0.2270(9) 0.090(3) Uani 1 1 d . . . . .
C12A C 0.8234(10) 1.2802(9) 0.0867(8) 0.082(3) Uani 1 1 d . . . . .
C13A C 0.8115(14) 1.2721(12) 0.0042(10) 0.120(4) Uani 1 1 d . . . . .
H13A H 0.7736 1.2232 0.0007 0.144 Uiso 1 1 calc R U . . .
C14A C 0.8556(17) 1.3362(14) -0.0748(10) 0.133(5) Uani 1 1 d . . . . .
H14A H 0.8490 1.3305 -0.1320 0.160 Uiso 1 1 calc R U . . .
C15A C 0.9095(13) 1.4090(11) -0.0690(9) 0.106(4) Uani 1 1 d . . . . .
H15A H 0.9366 1.4544 -0.1230 0.128 Uiso 1 1 calc R U . . .
C16A C 0.9234(10) 1.4150(9) 0.0142(10) 0.098(3) Uani 1 1 d . . . . .
H16A H 0.9600 1.4648 0.0173 0.117 Uiso 1 1 calc R U . . .
C17A C 0.8834(11) 1.3473(9) 0.0960(8) 0.089(3) Uani 1 1 d . . . . .
H17A H 0.8972 1.3479 0.1547 0.107 Uiso 1 1 calc R U . . .
C18A C 0.8610(10) 0.8742(9) 0.4561(7) 0.078(3) Uani 1 1 d . . . . .
C19A C 0.9443(11) 0.8138(10) 0.5417(9) 0.097(3) Uani 1 1 d . . . . .
H19A H 1.0311 0.8154 0.5430 0.117 Uiso 1 1 calc R U . . .
C20A C 0.9036(16) 0.7507(12) 0.6258(10) 0.118(4) Uani 1 1 d . . . . .
H20A H 0.9612 0.7115 0.6824 0.142 Uiso 1 1 calc R U . . .
C21A C 0.7800(17) 0.7489(11) 0.6219(9) 0.115(4) Uani 1 1 d . . . . .
C22A C 0.6967(15) 0.8035(15) 0.5416(11) 0.139(6) Uani 1 1 d . . . . .
H22A H 0.6111 0.7993 0.5412 0.167 Uiso 1 1 calc R U . . .
C23A C 0.7373(13) 0.8673(12) 0.4579(9) 0.118(4) Uani 1 1 d . . . . .
H23A H 0.6777 0.9058 0.4023 0.142 Uiso 1 1 calc R U . . .
C1B C 0.3090(12) 0.3074(11) 0.6514(8) 0.087(3) Uani 1 1 d . . . . .
C2B C 0.1656(13) 0.3107(12) 0.6482(9) 0.103(4) Uani 1 1 d . . . . .
C3B C 0.111(2) 0.256(2) 0.6115(13) 0.190(9) Uani 1 1 d . . . . .
H3B H 0.1589 0.2091 0.5850 0.227 Uiso 1 1 calc R U . . .
C4B C -0.037(3) 0.283(3) 0.6208(18) 0.248(16) Uani 1 1 d . . . . .
H4B H -0.0858 0.2531 0.5968 0.297 Uiso 1 1 calc R U . . .
C5B C -0.099(2) 0.346(3) 0.6613(14) 0.227(16) Uani 1 1 d . . . . .
H5B H -0.1891 0.3545 0.6698 0.272 Uiso 1 1 calc R U . . .
C6B C -0.0410(15) 0.3972(18) 0.6906(10) 0.153(7) Uani 1 1 d . . . . .
H6B H -0.0900 0.4469 0.7140 0.184 Uiso 1 1 calc R U . . .
C7B C 0.0965(12) 0.3756(13) 0.6859(9) 0.103(4) Uani 1 1 d . . . . .
C8B C 0.1813(10) 0.4221(10) 0.7152(8) 0.084(3) Uani 1 1 d . . . . .
C9B C 0.4244(9) 0.4030(8) 0.7140(7) 0.073(3) Uani 1 1 d . . . . .
H9B H 0.3925 0.4449 0.7518 0.087 Uiso 1 1 calc R U . . .
C10B C 0.5379(9) 0.2998(8) 0.7786(8) 0.084(3) Uani 1 1 d . . . . .
H10E H 0.5834 0.2611 0.7413 0.101 Uiso 1 1 calc R U . . .
H10F H 0.6026 0.3204 0.8029 0.101 Uiso 1 1 calc R U . . .
C11B C 0.4893(9) 0.2266(10) 0.8586(8) 0.076(3) Uani 1 1 d . . . . .
C12B C 0.4221(10) 0.1890(9) 1.0117(8) 0.080(3) Uani 1 1 d . . . . .
C13B C 0.5076(11) 0.1005(9) 1.0854(8) 0.083(3) Uani 1 1 d . . . . .
H13B H 0.5999 0.0834 1.0854 0.099 Uiso 1 1 calc R U . . .
C14B C 0.4558(14) 0.0380(10) 1.1585(9) 0.097(3) Uani 1 1 d . . . . .
H14B H 0.5140 -0.0229 1.2084 0.116 Uiso 1 1 calc R U . . .
C15B C 0.3215(14) 0.0615(11) 1.1614(9) 0.096(3) Uani 1 1 d . . . . .
H15B H 0.2873 0.0175 1.2119 0.116 Uiso 1 1 calc R U . . .
C16B C 0.2372(12) 0.1530(12) 1.0868(10) 0.102(4) Uani 1 1 d . . . . .
H16B H 0.1448 0.1706 1.0878 0.122 Uiso 1 1 calc R U . . .
C17B C 0.2845(11) 0.2169(9) 1.0132(9) 0.088(3) Uani 1 1 d . . . . .
H17B H 0.2262 0.2787 0.9641 0.106 Uiso 1 1 calc R U . . .
C18B C 0.4636(8) 0.4772(8) 0.6265(7) 0.063(2) Uani 1 1 d . . . . .
C19B C 0.4069(12) 0.5874(10) 0.5938(8) 0.094(3) Uani 1 1 d . . . . .
H19B H 0.3443 0.6152 0.6283 0.112 Uiso 1 1 calc R U . . .
C20B C 0.4381(11) 0.6613(9) 0.5108(9) 0.095(3) Uani 1 1 d . . . . .
H20B H 0.3974 0.7364 0.4902 0.114 Uiso 1 1 calc R U . . .
C21B C 0.5292(10) 0.6195(10) 0.4618(7) 0.079(3) Uani 1 1 d . . . . .
C22B C 0.5833(11) 0.5101(11) 0.4886(9) 0.095(3) Uani 1 1 d . . . . .
H22B H 0.6433 0.4827 0.4527 0.114 Uiso 1 1 calc R U . . .
C23B C 0.5478(11) 0.4397(10) 0.5705(9) 0.089(3) Uani 1 1 d . . . . .
H23B H 0.5824 0.3650 0.5875 0.106 Uiso 1 1 calc R U . . .
C1C C 0.1081(13) 0.4575(11) 0.2591(10) 0.103(4) Uani 1 1 d . . . . .
C2C C 0.0671(10) 0.5058(9) 0.3288(8) 0.081(3) Uani 1 1 d . . . . .
C3C C -0.0525(13) 0.5460(12) 0.3543(11) 0.114(4) Uani 1 1 d . . . . .
H3C H -0.1302 0.5454 0.3287 0.137 Uiso 1 1 calc R U . . .
C4C C -0.0566(16) 0.5886(11) 0.4200(10) 0.108(4) Uani 1 1 d . . . . .
H4C H -0.1394 0.6179 0.4379 0.130 Uiso 1 1 calc R U . . .
C5C C 0.0551(16) 0.5897(9) 0.4597(9) 0.102(4) Uani 1 1 d . . . . .
H5C H 0.0490 0.6175 0.5050 0.122 Uiso 1 1 calc R U . . .
C6C C 0.1778(13) 0.5486(9) 0.4315(8) 0.094(3) Uani 1 1 d . . . . .
H6C H 0.2552 0.5508 0.4559 0.113 Uiso 1 1 calc R U . . .
C7C C 0.1838(10) 0.5056(9) 0.3683(7) 0.077(3) Uani 1 1 d . . . . .
C8C C 0.2991(13) 0.4588(11) 0.3271(9) 0.097(3) Uani 1 1 d . . . . .
C9C C 0.3470(13) 0.3714(11) 0.2173(9) 0.108(4) Uani 1 1 d . . . . .
H9C H 0.4356 0.3496 0.2510 0.130 Uiso 1 1 calc R U . . .
C10C C 0.320(2) 0.2683(11) 0.2320(10) 0.153(6) Uani 1 1 d D . . . .
H10G H 0.2253 0.2861 0.2238 0.183 Uiso 0.5 1 d R U P A 1
H10H H 0.3615 0.2434 0.1859 0.183 Uiso 0.5 1 d R U P A 1
H10X H 0.3946 0.2225 0.2142 0.183 Uiso 0.5 1 d R U P B 2
H10Y H 0.2405 0.2885 0.1915 0.183 Uiso 0.5 1 d R U P B 2
O3C O 0.285(3) 0.139(3) 0.3706(18) 0.184(6) Uani 0.5 1 d D U P C 1
O4C O 0.497(3) 0.127(2) 0.372(2) 0.227(9) Uani 0.5 1 d D U P C 1
C11C C 0.372(3) 0.180(3) 0.334(2) 0.193(7) Uani 0.5 1 d D U P C 1
C12C C 0.373(3) 0.0382(19) 0.4603(14) 0.168(6) Uani 0.5 1 d G U P C 1
C13C C 0.289(3) -0.018(2) 0.4569(13) 0.159(6) Uani 0.5 1 d G U P C 1
H13C H 0.2444 -0.0007 0.3989 0.190 Uiso 0.5 1 calc R U P C 1
C14C C 0.272(3) -0.099(2) 0.5400(18) 0.154(6) Uani 0.5 1 d G U P C 1
H14C H 0.2159 -0.1364 0.5376 0.185 Uiso 0.5 1 calc R U P C 1
C15C C 0.339(3) -0.1244(18) 0.6265(13) 0.148(6) Uani 0.5 1 d G U P C 1
H15C H 0.3277 -0.1788 0.6822 0.177 Uiso 0.5 1 calc R U P C 1
C16C C 0.423(2) -0.069(2) 0.6300(14) 0.158(6) Uani 0.5 1 d G U P C 1
H16C H 0.4680 -0.0856 0.6880 0.190 Uiso 0.5 1 calc R U P C 1
C17C C 0.440(2) 0.013(2) 0.5469(19) 0.164(6) Uani 0.5 1 d G U P C 1
H17C H 0.4964 0.0501 0.5492 0.196 Uiso 0.5 1 calc R U P C 1
O3' O 0.204(2) 0.2400(14) 0.3735(14) 0.144(6) Uani 0.5 1 d D U P C 2
O4' O 0.3801(18) 0.1060(13) 0.3712(13) 0.097(3) Uani 0.5 1 d D U P C 2
C11' C 0.296(2) 0.2040(18) 0.3339(16) 0.103(4) Uani 0.5 1 d D U P C 2
C12' C 0.3385(19) 0.0541(13) 0.4632(10) 0.098(3) Uani 0.5 1 d G U P C 2
C13' C 0.304(2) -0.0379(15) 0.4825(11) 0.097(4) Uani 0.5 1 d G U P C 2
H13' H 0.2834 -0.0530 0.4327 0.116 Uiso 0.5 1 calc R U P C 2
C14' C 0.300(2) -0.1073(13) 0.5761(13) 0.103(4) Uani 0.5 1 d G U P C 2
H14' H 0.2765 -0.1688 0.5890 0.123 Uiso 0.5 1 calc R U P C 2
C15' C 0.3301(18) -0.0847(13) 0.6504(10) 0.108(4) Uani 0.5 1 d G U P C 2
H15' H 0.3274 -0.1312 0.7130 0.130 Uiso 0.5 1 calc R U P C 2
C16' C 0.3648(17) 0.0073(15) 0.6311(11) 0.103(4) Uani 0.5 1 d G U P C 2
H16' H 0.3852 0.0224 0.6808 0.124 Uiso 0.5 1 calc R U P C 2
C17' C 0.3689(17) 0.0767(12) 0.5375(12) 0.099(4) Uani 0.5 1 d G U P C 2
H17' H 0.3921 0.1383 0.5246 0.119 Uiso 0.5 1 calc R U P C 2
C18C C 0.3523(13) 0.4351(9) 0.1140(8) 0.089(3) Uani 1 1 d . . . . .
C19C C 0.2471(16) 0.4906(15) 0.0468(12) 0.140(5) Uani 1 1 d . . . . .
H19C H 0.1606 0.4934 0.0616 0.168 Uiso 1 1 calc R U . . .
C20C C 0.274(2) 0.5482(13) -0.0535(9) 0.136(5) Uani 1 1 d . . . . .
H20C H 0.2047 0.5860 -0.1034 0.163 Uiso 1 1 calc R U . . .
C21C C 0.395(2) 0.5440(15) -0.0687(13) 0.127(5) Uani 1 1 d . . . . .
C22C C 0.502(2) 0.4921(16) -0.0013(16) 0.160(7) Uani 1 1 d . . . . .
H22C H 0.5875 0.4950 -0.0146 0.192 Uiso 1 1 calc R U . . .
C23C C 0.4738(14) 0.4331(13) 0.0909(11) 0.136(6) Uani 1 1 d . . . . .
H23C H 0.5455 0.3898 0.1388 0.163 Uiso 1 1 calc R U . . .

loop_
_atom_site_aniso_label
_atom_site_aniso_U_11
_atom_site_aniso_U_22
_atom_site_aniso_U_33
_atom_site_aniso_U_23
_atom_site_aniso_U_13
_atom_site_aniso_U_12
Cl1 0.156(3) 0.112(3) 0.123(3) -0.031(2) 0.033(2) -0.059(2)
Cl1A 0.182(4) 0.144(3) 0.113(3) -0.020(2) 0.061(3) -0.046(3)
Cl1B 0.120(2) 0.126(3) 0.091(2) -0.0257(18) 0.0228(17) -0.056(2)
Cl1C 0.325(7) 0.168(4) 0.104(3) -0.057(3) 0.081(4) -0.123(5)
N1 0.087(6) 0.083(6) 0.091(6) -0.042(5) 0.004(5) -0.028(5)
N1A 0.058(5) 0.074(5) 0.074(5) -0.031(4) 0.009(4) -0.018(4)
N1B 0.042(4) 0.073(5) 0.080(5) -0.032(4) 0.001(3) -0.020(3)
N1C 0.079(6) 0.115(7) 0.100(7) -0.063(6) 0.009(5) -0.020(5)
O1 0.092(6) 0.141(7) 0.216(11) -0.122(8) 0.019(6) -0.043(5)
O2 0.090(5) 0.156(8) 0.158(8) -0.104(7) 0.025(5) -0.044(5)
O3 0.121(6) 0.109(6) 0.100(6) -0.041(5) 0.029(5) -0.044(5)
O4 0.141(7) 0.114(7) 0.093(6) -0.041(6) 0.000(5) -0.058(6)
O1A 0.064(4) 0.113(6) 0.124(6) -0.068(5) -0.002(4) -0.023(4)
O2A 0.052(4) 0.116(6) 0.107(5) -0.049(4) 0.000(3) -0.021(4)
O3A 0.082(5) 0.083(5) 0.142(7) 0.003(5) 0.024(5) -0.013(4)
O4A 0.077(4) 0.083(5) 0.083(5) -0.020(4) 0.015(4) -0.020(4)
O1B 0.129(7) 0.135(7) 0.154(8) -0.102(7) 0.039(6) -0.059(6)
O2B 0.075(5) 0.131(7) 0.124(7) -0.070(6) 0.016(4) -0.021(4)
O3B 0.094(5) 0.103(6) 0.095(5) -0.047(5) 0.018(4) -0.041(5)
O4B 0.083(4) 0.078(5) 0.090(5) -0.026(4) 0.007(4) -0.031(4)
O1C 0.125(7) 0.223(11) 0.155(8) -0.129(8) 0.017(6) -0.090(7)
O2C 0.065(5) 0.208(11) 0.152(8) -0.096(8) -0.008(5) -0.026(6)
C1 0.085(8) 0.094(8) 0.126(10) -0.064(8) 0.005(7) -0.027(7)
C2 0.073(7) 0.105(9) 0.123(10) -0.041(8) -0.014(7) -0.041(7)
C3 0.081(9) 0.130(11) 0.171(14) -0.068(10) 0.005(8) -0.043(8)
C4 0.106(12) 0.154(14) 0.169(15) -0.056(12) 0.013(10) -0.075(11)
C5 0.078(9) 0.190(17) 0.153(14) -0.065(13) 0.040(9) -0.054(11)
C6 0.076(8) 0.168(12) 0.121(10) -0.073(9) 0.017(7) -0.057(8)
C7 0.073(8) 0.120(9) 0.089(8) -0.044(7) 0.011(6) -0.044(7)
C8 0.073(7) 0.113(9) 0.091(8) -0.054(7) 0.017(5) -0.037(7)
C9 0.064(6) 0.091(7) 0.113(9) -0.032(7) -0.011(5) -0.037(6)
C10 0.095(8) 0.120(9) 0.095(8) -0.030(7) -0.014(6) -0.059(7)
C11 0.095(8) 0.111(10) 0.102(10) -0.046(9) 0.012(7) -0.051(7)
C12 0.110(10) 0.082(8) 0.101(9) -0.032(8) -0.004(8) -0.038(8)
C13 0.084(7) 0.086(8) 0.096(9) -0.033(8) 0.000(7) -0.015(7)
C14 0.115(11) 0.095(9) 0.117(11) -0.044(9) 0.010(9) -0.024(8)
C15 0.168(17) 0.185(18) 0.148(14) -0.124(15) 0.084(13) -0.105(15)
C16 0.097(11) 0.160(16) 0.20(2) -0.120(16) 0.029(12) -0.040(12)
C17 0.093(10) 0.119(11) 0.165(15) -0.085(11) 0.016(9) -0.027(9)
C18 0.061(6) 0.087(8) 0.092(8) -0.041(7) 0.009(5) -0.020(5)
C19 0.090(8) 0.087(8) 0.116(10) -0.049(8) -0.001(7) -0.025(6)
C20 0.101(8) 0.115(11) 0.098(9) -0.051(8) 0.022(7) -0.040(8)
C21 0.085(7) 0.093(9) 0.102(9) -0.043(7) 0.010(6) -0.030(6)
C22 0.235(19) 0.082(9) 0.143(13) -0.061(10) 0.083(13) -0.066(11)
C23 0.185(15) 0.104(11) 0.142(13) -0.072(10) 0.076(11) -0.059(10)
C1A 0.063(6) 0.076(6) 0.083(7) -0.030(6) 0.007(5) -0.025(5)
C2A 0.072(7) 0.067(6) 0.070(6) -0.025(5) 0.014(5) -0.024(5)
C3A 0.070(7) 0.095(8) 0.087(7) -0.048(7) 0.021(5) -0.019(6)
C4A 0.096(9) 0.100(8) 0.098(9) -0.040(7) 0.040(7) -0.033(7)
C5A 0.130(11) 0.115(9) 0.074(7) -0.051(7) 0.027(7) -0.040(8)
C6A 0.089(8) 0.108(9) 0.086(8) -0.048(7) -0.003(6) -0.025(7)
C7A 0.073(6) 0.066(6) 0.064(6) -0.027(5) 0.004(5) -0.015(5)
C8A 0.062(6) 0.073(6) 0.066(6) -0.022(5) 0.003(5) -0.024(5)
C9A 0.063(5) 0.068(6) 0.084(7) -0.038(6) 0.013(5) -0.016(5)
C10A 0.076(6) 0.080(7) 0.093(8) -0.035(6) 0.026(6) -0.027(6)
C11A 0.073(7) 0.066(7) 0.110(9) -0.027(6) 0.014(7) -0.011(6)
C12A 0.072(6) 0.081(7) 0.088(8) -0.040(6) 0.000(5) -0.015(6)
C13A 0.143(11) 0.154(12) 0.106(10) -0.066(10) 0.016(8) -0.090(10)
C14A 0.181(15) 0.164(14) 0.079(9) -0.053(10) 0.031(9) -0.089(13)
C15A 0.118(10) 0.111(10) 0.073(8) -0.020(7) 0.011(6) -0.042(8)
C16A 0.083(7) 0.083(8) 0.120(11) -0.041(8) 0.010(7) -0.023(6)
C17A 0.097(7) 0.092(8) 0.075(7) -0.033(6) 0.005(6) -0.032(6)
C18A 0.078(7) 0.079(7) 0.070(7) -0.029(6) 0.006(5) -0.022(6)
C19A 0.077(7) 0.093(8) 0.106(10) -0.038(8) 0.012(7) -0.014(6)
C20A 0.111(11) 0.117(11) 0.085(9) -0.020(8) -0.008(8) -0.014(9)
C21A 0.134(12) 0.102(9) 0.073(8) -0.025(7) 0.032(8) -0.014(9)
C22A 0.130(12) 0.185(15) 0.095(10) -0.026(11) 0.016(9) -0.090(11)
C23A 0.104(9) 0.162(13) 0.083(8) -0.030(8) 0.010(7) -0.067(9)
C1B 0.088(8) 0.110(9) 0.091(8) -0.059(7) 0.025(6) -0.050(7)
C2B 0.109(9) 0.150(11) 0.086(8) -0.050(8) 0.016(7) -0.090(9)
C3B 0.25(2) 0.32(3) 0.150(14) -0.142(17) 0.070(14) -0.22(2)
C4B 0.26(3) 0.48(5) 0.16(2) -0.15(2) 0.059(17) -0.31(3)
C5B 0.162(19) 0.46(5) 0.103(14) -0.09(2) 0.024(12) -0.19(3)
C6B 0.103(10) 0.29(2) 0.097(10) -0.079(12) 0.023(7) -0.117(12)
C7B 0.079(8) 0.164(12) 0.082(8) -0.050(8) 0.009(6) -0.064(8)
C8B 0.070(7) 0.102(8) 0.077(7) -0.029(6) 0.005(5) -0.039(6)
C9B 0.070(6) 0.075(6) 0.078(6) -0.038(5) 0.005(5) -0.023(5)
C10B 0.058(5) 0.088(7) 0.098(8) -0.032(6) 0.001(5) -0.024(5)
C11B 0.058(6) 0.087(8) 0.070(7) -0.024(6) 0.006(5) -0.022(5)
C12B 0.077(7) 0.076(7) 0.100(8) -0.047(7) 0.018(6) -0.030(6)
C13B 0.074(6) 0.073(7) 0.086(8) -0.028(6) 0.003(6) -0.014(6)
C14B 0.110(10) 0.099(9) 0.088(8) -0.047(7) 0.021(7) -0.036(8)
C15B 0.111(10) 0.102(9) 0.091(8) -0.043(8) 0.026(7) -0.054(8)
C16B 0.077(7) 0.122(10) 0.110(10) -0.056(9) 0.025(7) -0.030(8)
C17B 0.070(7) 0.083(7) 0.099(8) -0.034(6) 0.006(6) -0.017(6)
C18B 0.053(5) 0.068(6) 0.078(6) -0.040(5) 0.007(5) -0.023(5)
C19B 0.098(8) 0.096(9) 0.080(8) -0.037(7) 0.023(6) -0.025(7)
C20B 0.090(8) 0.075(7) 0.104(9) -0.040(7) 0.001(7) -0.006(6)
C21B 0.073(6) 0.092(8) 0.070(6) -0.030(6) 0.013(5) -0.032(6)
C22B 0.085(7) 0.097(9) 0.119(10) -0.063(8) 0.030(7) -0.032(7)
C23B 0.092(7) 0.084(7) 0.104(9) -0.048(7) 0.024(6) -0.040(6)
C1C 0.098(9) 0.122(10) 0.120(10) -0.071(8) 0.019(8) -0.051(8)
C2C 0.057(6) 0.092(7) 0.102(8) -0.049(6) 0.014(5) -0.026(5)
C3C 0.094(9) 0.132(11) 0.129(11) -0.060(10) 0.029(8) -0.050(8)
C4C 0.127(12) 0.101(9) 0.086(9) -0.037(8) 0.033(8) -0.031(8)
C5C 0.146(12) 0.075(7) 0.081(8) -0.037(6) 0.014(8) -0.028(8)
C6C 0.115(10) 0.089(8) 0.070(7) -0.025(6) -0.003(6) -0.032(7)
C7C 0.079(7) 0.087(7) 0.065(6) -0.032(6) 0.012(5) -0.028(6)
C8C 0.085(8) 0.120(9) 0.090(8) -0.054(7) 0.002(6) -0.025(7)
C9C 0.112(9) 0.113(10) 0.105(10) -0.051(8) 0.040(7) -0.042(8)
C10C 0.24(2) 0.080(9) 0.130(12) -0.039(9) 0.032(12) -0.057(11)
O3C 0.219(14) 0.160(11) 0.124(9) -0.029(8) 0.005(9) -0.045(10)
O4C 0.239(17) 0.184(14) 0.163(13) -0.009(12) -0.001(13) -0.036(13)
C11C 0.222(15) 0.165(12) 0.134(10) -0.024(9) 0.001(10) -0.046(11)
C12C 0.214(14) 0.150(10) 0.115(9) -0.040(8) 0.003(9) -0.050(9)
C13C 0.211(14) 0.143(11) 0.109(9) -0.046(8) 0.002(9) -0.052(9)
C14C 0.210(14) 0.141(11) 0.104(9) -0.049(8) 0.002(9) -0.054(10)
C15C 0.210(14) 0.138(11) 0.097(9) -0.052(8) 0.001(9) -0.057(10)
C16C 0.213(14) 0.146(11) 0.104(9) -0.047(8) 0.000(9) -0.054(10)
C17C 0.214(14) 0.148(11) 0.111(9) -0.044(8) 0.001(9) -0.053(9)
O3' 0.147(10) 0.093(9) 0.147(11) -0.019(8) 0.071(9) -0.032(8)
O4' 0.098(7) 0.096(6) 0.105(7) -0.047(6) 0.029(6) -0.038(5)
C11' 0.108(8) 0.092(7) 0.113(8) -0.044(7) 0.040(7) -0.039(6)
C12' 0.098(6) 0.100(6) 0.105(7) -0.048(6) 0.018(6) -0.040(5)
C13' 0.099(7) 0.097(7) 0.106(7) -0.051(6) 0.020(6) -0.038(6)
C14' 0.104(7) 0.101(7) 0.106(8) -0.047(7) 0.023(7) -0.035(6)
C15' 0.106(7) 0.109(7) 0.104(8) -0.042(7) 0.019(7) -0.033(6)
C16' 0.103(7) 0.107(7) 0.102(7) -0.050(7) 0.013(6) -0.033(6)
C17' 0.099(7) 0.103(7) 0.102(7) -0.051(6) 0.013(6) -0.036(6)
C18C 0.090(8) 0.091(8) 0.081(8) -0.037(7) 0.022(7) -0.023(6)
C19C 0.107(10) 0.166(14) 0.136(13) -0.055(12) 0.011(10) -0.045(10)
C20C 0.166(15) 0.139(13) 0.066(8) -0.022(8) -0.006(8) -0.032(11)
C21C 0.146(14) 0.144(13) 0.139(14) -0.087(12) 0.079(13) -0.080(12)
C22C 0.148(16) 0.142(14) 0.154(17) -0.038(13) 0.013(14) -0.036(12)
C23C 0.086(9) 0.149(13) 0.102(10) -0.015(10) 0.019(7) -0.004(8)

loop_
_atom_type_symbol
_atom_type_description
_atom_type_scat_dispersion_real
_atom_type_scat_dispersion_imag
_atom_type_scat_source
C C 0.0033 0.0016 'International Tables Vol C Tables 4.2.6.8 and 6.1.1.4'
H H 0.0000 0.0000 'International Tables Vol C Tables 4.2.6.8 and 6.1.1.4'
N N 0.0061 0.0033 'International Tables Vol C Tables 4.2.6.8 and 6.1.1.4'
O O 0.0106 0.0060 'International Tables Vol C Tables 4.2.6.8 and 6.1.1.4'
Cl Cl 0.1484 0.1585 'International Tables Vol C Tables 4.2.6.8 and 6.1.1.4'

loop_
_geom_angle_atom_site_label_1
_geom_angle_atom_site_label_2
_geom_angle_atom_site_label_3
_geom_angle
_geom_angle_site_symmetry_1
_geom_angle_site_symmetry_3
_geom_angle_publ_flag
C8 N1 C1 111.1(10) . . ?
C8 N1 C9 124.7(10) . . ?
C1 N1 C9 124.0(9) . . ?
C8A N1A C1A 112.1(8) . . ?
C8A N1A C9A 126.8(8) . . ?
C1A N1A C9A 120.6(8) . . ?
C1B N1B C8B 111.2(8) . . ?
C1B N1B C9B 127.4(8) . . ?
C8B N1B C9B 121.4(8) . . ?
C8C N1C C1C 110.9(9) . . ?
C8C N1C C9C 116.6(9) . . ?
C1C N1C C9C 131.5(10) . . ?
C11 O4 C12 115.8(11) . . ?
C11A O4A C12A 117.5(8) . . ?
C11B O4B C12B 117.5(8) . . ?
O1 C1 N1 122.0(10) . . ?
O1 C1 C2 131.4(12) . . ?
N1 C1 C2 106.5(11) . . ?
C3 C2 C7 121.4(12) . . ?
C3 C2 C1 130.3(14) . . ?
C7 C2 C1 108.2(10) . . ?
C4 C3 C2 118.7(15) . . ?
C4 C3 H3 120.6 . . ?
C2 C3 H3 120.7 . . ?
C3 C4 C5 121.8(15) . . ?
C3 C4 H4 119.1 . . ?
C5 C4 H4 119.1 . . ?
C4 C5 C6 119.7(14) . . ?
C4 C5 H5 120.1 . . ?
C6 C5 H5 120.1 . . ?
C7 C6 C5 117.1(15) . . ?
C7 C6 H6 121.4 . . ?
C5 C6 H6 121.4 . . ?
C6 C7 C2 120.8(12) . . ?
C6 C7 C8 131.8(13) . . ?
C2 C7 C8 107.1(10) . . ?
O2 C8 N1 127.1(10) . . ?
O2 C8 C7 125.9(11) . . ?
N1 C8 C7 106.9(11) . . ?
N1 C9 C10 112.9(9) . . ?
N1 C9 C18 111.4(8) . . ?
C10 C9 C18 115.1(9) . . ?
N1 C9 H9 105.5 . . ?
C10 C9 H9 105.5 . . ?
C18 C9 H9 105.5 . . ?
C9 C10 C11 115.9(10) . . ?
C9 C10 H10A 108.3 . . ?
C11 C10 H10A 108.3 . . ?
C9 C10 H10B 108.3 . . ?
C11 C10 H10B 108.3 . . ?
H10A C10 H10B 107.4 . . ?
O3 C11 O4 126.6(13) . . ?
O3 C11 C10 119.3(13) . . ?
O4 C11 C10 114.1(13) . . ?
C13 C12 C17 121.0(14) . . ?
C13 C12 O4 122.6(13) . . ?
C17 C12 O4 116.2(13) . . ?
C12 C13 C14 119.6(12) . . ?
C12 C13 H13 120.2 . . ?
C14 C13 H13 120.2 . . ?
C15 C14 C13 121.7(15) . . ?
C15 C14 H14 119.1 . . ?
C13 C14 H14 119.1 . . ?
C14 C15 C16 118.2(17) . . ?
C14 C15 H15 120.9 . . ?
C16 C15 H15 120.9 . . ?
C17 C16 C15 121.3(16) . . ?
C17 C16 H16 119.3 . . ?
C15 C16 H16 119.3 . . ?
C16 C17 C12 118.1(15) . . ?
C16 C17 H17 120.9 . . ?
C12 C17 H17 120.9 . . ?
C19 C18 C23 117.9(12) . . ?
C19 C18 C9 119.4(11) . . ?
C23 C18 C9 122.7(11) . . ?
C18 C19 C20 119.7(12) . . ?
C18 C19 H19 120.2 . . ?
C20 C19 H19 120.2 . . ?
C21 C20 C19 121.6(12) . . ?
C21 C20 H20 119.2 . . ?
C19 C20 H20 119.2 . . ?
C22 C21 C20 118.5(12) . . ?
C22 C21 Cl1 122.5(11) . . ?
C20 C21 Cl1 118.8(11) . . ?
C21 C22 C23 121.4(13) . . ?
C21 C22 H22 119.3 . . ?
C23 C22 H22 119.3 . . ?
C22 C23 C18 120.7(13) . . ?
C22 C23 H23 119.7 . . ?
C18 C23 H23 119.7 . . ?
O1A C1A N1A 125.0(10) . . ?
O1A C1A C2A 129.8(9) . . ?
N1A C1A C2A 105.2(9) . . ?
C7A C2A C3A 121.9(10) . . ?
C7A C2A C1A 108.8(8) . . ?
C3A C2A C1A 129.4(10) . . ?
C4A C3A C2A 115.6(11) . . ?
C4A C3A H3A 122.2 . . ?
C2A C3A H3A 122.2 . . ?
C3A C4A C5A 123.9(11) . . ?
C3A C4A H4A 118.0 . . ?
C5A C4A H4A 118.0 . . ?
C6A C5A C4A 118.0(11) . . ?
C6A C5A H5A 121.0 . . ?
C4A C5A H5A 121.0 . . ?
C5A C6A C7A 120.8(11) . . ?
C5A C6A H6A 119.6 . . ?
C7A C6A H6A 119.6 . . ?
C2A C7A C6A 119.6(9) . . ?
C2A C7A C8A 109.0(8) . . ?
C6A C7A C8A 131.3(9) . . ?
O2A C8A N1A 125.7(9) . . ?
O2A C8A C7A 129.3(9) . . ?
N1A C8A C7A 105.0(8) . . ?
N1A C9A C10A 110.4(8) . . ?
N1A C9A C18A 110.4(8) . . ?
C10A C9A C18A 114.7(8) . . ?
N1A C9A H9A 107.0 . . ?
C10A C9A H9A 107.0 . . ?
C18A C9A H9A 107.0 . . ?
C9A C10A C11A 112.0(8) . . ?
C9A C10A H10C 109.2 . . ?
C11A C10A H10C 109.2 . . ?
C9A C10A H10D 109.2 . . ?
C11A C10A H10D 109.2 . . ?
H10C C10A H10D 107.9 . . ?
O3A C11A O4A 124.3(10) . . ?
O3A C11A C10A 123.0(10) . . ?
O4A C11A C10A 112.3(9) . . ?
C13A C12A C17A 122.2(11) . . ?
C13A C12A O4A 118.2(11) . . ?
C17A C12A O4A 119.5(10) . . ?
C12A C13A C14A 119.5(13) . . ?
C12A C13A H13A 120.2 . . ?
C14A C13A H13A 120.2 . . ?
C15A C14A C13A 119.6(13) . . ?
C15A C14A H14A 120.2 . . ?
C13A C14A H14A 120.2 . . ?
C16A C15A C14A 120.5(12) . . ?
C16A C15A H15A 119.8 . . ?
C14A C15A H15A 119.8 . . ?
C15A C16A C17A 120.5(12) . . ?
C15A C16A H16A 119.7 . . ?
C17A C16A H16A 119.7 . . ?
C12A C17A C16A 117.5(11) . . ?
C12A C17A H17A 121.3 . . ?
C16A C17A H17A 121.2 . . ?
C23A C18A C19A 115.9(11) . . ?
C23A C18A C9A 124.5(10) . . ?
C19A C18A C9A 119.5(10) . . ?
C18A C19A C20A 123.0(12) . . ?
C18A C19A H19A 118.5 . . ?
C20A C19A H19A 118.5 . . ?
C21A C20A C19A 117.4(12) . . ?
C21A C20A H20A 121.3 . . ?
C19A C20A H20A 121.3 . . ?
C20A C21A C22A 122.2(13) . . ?
C20A C21A Cl1A 119.0(12) . . ?
C22A C21A Cl1A 118.8(14) . . ?
C21A C22A C23A 120.2(14) . . ?
C21A C22A H22A 119.9 . . ?
C23A C22A H22A 119.9 . . ?
C18A C23A C22A 121.2(12) . . ?
C18A C23A H23A 119.4 . . ?
C22A C23A H23A 119.4 . . ?
O1B C1B N1B 124.5(10) . . ?
O1B C1B C2B 131.0(12) . . ?
N1B C1B C2B 104.5(10) . . ?
C7B C2B C3B 123.8(15) . . ?
C7B C2B C1B 108.5(10) . . ?
C3B C2B C1B 127.7(16) . . ?
C2B C3B C4B 110.8(19) . . ?
C2B C3B H3B 124.6 . . ?
C4B C3B H3B 124.6 . . ?
C5B C4B C3B 122.4(19) . . ?
C5B C4B H4B 118.8 . . ?
C3B C4B H4B 118.8 . . ?
C4B C5B C6B 123(2) . . ?
C4B C5B H5B 118.6 . . ?
C6B C5B H5B 118.6 . . ?
C5B C6B C7B 118(2) . . ?
C5B C6B H6B 120.8 . . ?
C7B C6B H6B 120.8 . . ?
C2B C7B C6B 121.7(14) . . ?
C2B C7B C8B 110.6(11) . . ?
C6B C7B C8B 127.6(16) . . ?
O2B C8B N1B 124.8(10) . . ?
O2B C8B C7B 129.9(12) . . ?
N1B C8B C7B 105.2(11) . . ?
N1B C9B C18B 112.1(7) . . ?
N1B C9B C10B 111.2(8) . . ?
C18B C9B C10B 115.7(8) . . ?
N1B C9B H9B 105.6 . . ?
C18B C9B H9B 105.6 . . ?
C10B C9B H9B 105.6 . . ?
C11B C10B C9B 112.4(8) . . ?
C11B C10B H10E 109.1 . . ?
C9B C10B H10E 109.1 . . ?
C11B C10B H10F 109.1 . . ?
C9B C10B H10F 109.1 . . ?
H10E C10B H10F 107.9 . . ?
O3B C11B O4B 119.8(9) . . ?
O3B C11B C10B 126.0(12) . . ?
O4B C11B C10B 114.2(11) . . ?
C13B C12B C17B 120.6(11) . . ?
C13B C12B O4B 121.1(9) . . ?
C17B C12B O4B 118.3(10) . . ?
C14B C13B C12B 119.0(11) . . ?
C14B C13B H13B 120.5 . . ?
C12B C13B H13B 120.5 . . ?
C13B C14B C15B 122.0(12) . . ?
C13B C14B H14B 119.0 . . ?
C15B C14B H14B 119.0 . . ?
C14B C15B C16B 117.9(12) . . ?
C14B C15B H15B 121.0 . . ?
C16B C15B H15B 121.0 . . ?
C17B C16B C15B 121.9(11) . . ?
C17B C16B H16B 119.0 . . ?
C15B C16B H16B 119.0 . . ?
C16B C17B C12B 118.6(11) . . ?
C16B C17B H17B 120.7 . . ?
C12B C17B H17B 120.7 . . ?
C19B C18B C23B 116.5(10) . . ?
C19B C18B C9B 120.8(9) . . ?
C23B C18B C9B 122.5(9) . . ?
C18B C19B C20B 123.3(10) . . ?
C18B C19B H19B 118.4 . . ?
C20B C19B H19B 118.4 . . ?
C21B C20B C19B 117.5(10) . . ?
C21B C20B H20B 121.2 . . ?
C19B C20B H20B 121.2 . . ?
C20B C21B C22B 121.4(11) . . ?
C20B C21B Cl1B 116.4(10) . . ?
C22B C21B Cl1B 122.2(9) . . ?
C21B C22B C23B 119.2(11) . . ?
C21B C22B H22B 120.4 . . ?
C23B C22B H22B 120.4 . . ?
C18B C23B C22B 121.9(11) . . ?
C18B C23B H23B 119.1 . . ?
C22B C23B H23B 119.1 . . ?
O1C C1C N1C 124.7(12) . . ?
O1C C1C C2C 128.9(12) . . ?
N1C C1C C2C 106.3(10) . . ?
C3C C2C C7C 121.1(11) . . ?
C3C C2C C1C 132.0(11) . . ?
C7C C2C C1C 106.9(9) . . ?
C2C C3C C4C 117.5(13) . . ?
C2C C3C H3C 121.3 . . ?
C4C C3C H3C 121.3 . . ?
C5C C4C C3C 122.8(13) . . ?
C5C C4C H4C 118.6 . . ?
C3C C4C H4C 118.6 . . ?
C4C C5C C6C 118.7(12) . . ?
C4C C5C H5C 120.6 . . ?
C6C C5C H5C 120.6 . . ?
C7C C6C C5C 119.1(12) . . ?
C7C C6C H6C 120.4 . . ?
C5C C6C H6C 120.4 . . ?
C6C C7C C2C 120.7(10) . . ?
C6C C7C C8C 129.6(11) . . ?
C2C C7C C8C 109.7(10) . . ?
O2C C8C N1C 124.1(11) . . ?
O2C C8C C7C 129.7(12) . . ?
N1C C8C C7C 106.1(10) . . ?
N1C C9C C18C 114.0(10) . . ?
N1C C9C C10C 110.1(11) . . ?
C18C C9C C10C 109.6(11) . . ?
N1C C9C H9C 107.6 . . ?
C18C C9C H9C 107.6 . . ?
C10C C9C H9C 107.6 . . ?
C9C C10C C11' 113.7(16) . . ?
C9C C10C C11C 111(2) . . ?
C9C C10C H10G 107.5 . . ?
C11C C10C H10G 107.4 . . ?
C9C C10C H10H 109.1 . . ?
C11C C10C H10H 111.1 . . ?
H10G C10C H10H 110.6 . . ?
C9C C10C H10X 109.2 . . ?
C11' C10C H10X 109.6 . . ?
C9C C10C H10Y 108.3 . . ?
C11' C10C H10Y 106.8 . . ?
H10X C10C H10Y 109.1 . . ?
C11C O3C C12C 100(2) . . ?
O3C C11C O4C 119(3) . . ?
O3C C11C C10C 111(2) . . ?
O4C C11C C10C 127(3) . . ?
C13C C12C C17C 120.0 . . ?
C13C C12C O3C 89(2) . . ?
C17C C12C O3C 141(2) . . ?
C12C C13C C14C 120.0 . . ?
C12C C13C H13C 120.0 . . ?
C14C C13C H13C 120.0 . . ?
C15C C14C C13C 120.0 . . ?
C15C C14C H14C 120.0 . . ?
C13C C14C H14C 120.0 . . ?
C14C C15C C16C 120.0 . . ?
C14C C15C H15C 120.0 . . ?
C16C C15C H15C 120.0 . . ?
C15C C16C C17C 120.0 . . ?
C15C C16C H16C 120.0 . . ?
C17C C16C H16C 120.0 . . ?
C16C C17C C12C 120.0 . . ?
C16C C17C H17C 120.0 . . ?
C12C C17C H17C 120.0 . . ?
C11' O4' C12' 105.5(16) . . ?
O3' C11' O4' 124(2) . . ?
O3' C11' C10C 124.0(19) . . ?
O4' C11' C10C 112.1(17) . . ?
C13' C12' C17' 120.0 . . ?
C13' C12' O4' 118.5(13) . . ?
C17' C12' O4' 119.1(14) . . ?
C12' C13' C14' 120.0 . . ?
C12' C13' H13' 120.0 . . ?
C14' C13' H13' 120.0 . . ?
C15' C14' C13' 120.0 . . ?
C15' C14' H14' 120.0 . . ?
C13' C14' H14' 120.0 . . ?
C14' C15' C16' 120.0 . . ?
C14' C15' H15' 120.0 . . ?
C16' C15' H15' 120.0 . . ?
C17' C16' C15' 120.0 . . ?
C17' C16' H16' 120.0 . . ?
C15' C16' H16' 120.0 . . ?
C16' C17' C12' 120.0 . . ?
C16' C17' H17' 120.0 . . ?
C12' C17' H17' 120.0 . . ?
C23C C18C C19C 120.0(13) . . ?
C23C C18C C9C 114.5(12) . . ?
C19C C18C C9C 125.5(12) . . ?
C18C C19C C20C 117.3(13) . . ?
C18C C19C H19C 121.4 . . ?
C20C C19C H19C 121.4 . . ?
C21C C20C C19C 118.2(15) . . ?
C21C C20C H20C 120.9 . . ?
C19C C20C H20C 120.9 . . ?
C20C C21C C22C 125.6(17) . . ?
C20C C21C Cl1C 115.0(17) . . ?
C22C C21C Cl1C 119.4(15) . . ?
C21C C22C C23C 114.1(17) . . ?
C21C C22C H22C 123.0 . . ?
C23C C22C H22C 123.0 . . ?
C18C C23C C22C 124.5(15) . . ?
C18C C23C H23C 117.7 . . ?
C22C C23C H23C 117.7 . . ?

loop_
_geom_bond_atom_site_label_1
_geom_bond_atom_site_label_2
_geom_bond_distance
_geom_bond_site_symmetry_2
_geom_bond_publ_flag
Cl1 C21 1.720(13) . ?
Cl1A C21A 1.725(13) . ?
Cl1B C21B 1.740(11) . ?
Cl1C C21C 1.749(17) . ?
N1 C8 1.376(14) . ?
N1 C1 1.395(14) . ?
N1 C9 1.453(12) . ?
N1A C8A 1.390(12) . ?
N1A C1A 1.396(12) . ?
N1A C9A 1.475(11) . ?
N1B C1B 1.386(14) . ?
N1B C8B 1.403(13) . ?
N1B C9B 1.467(12) . ?
N1C C8C 1.409(14) . ?
N1C C1C 1.410(14) . ?
N1C C9C 1.466(14) . ?
O1 C1 1.197(13) . ?
O2 C8 1.208(13) . ?
O3 C11 1.217(15) . ?
O4 C11 1.259(15) . ?
O4 C12 1.378(15) . ?
O1A C1A 1.205(11) . ?
O2A C8A 1.182(10) . ?
O3A C11A 1.187(12) . ?
O4A C11A 1.327(12) . ?
O4A C12A 1.397(12) . ?
O1B C1B 1.189(12) . ?
O2B C8B 1.197(13) . ?
O3B C11B 1.212(13) . ?
O4B C11B 1.357(13) . ?
O4B C12B 1.390(12) . ?
O1C C1C 1.195(14) . ?
O2C C8C 1.197(13) . ?
C1 C2 1.460(16) . ?
C2 C3 1.344(17) . ?
C2 C7 1.394(17) . ?
C3 C4 1.32(2) . ?
C3 H3 0.9300 . ?
C4 C5 1.37(2) . ?
C4 H4 0.9300 . ?
C5 C6 1.42(2) . ?
C5 H5 0.9300 . ?
C6 C7 1.329(16) . ?
C6 H6 0.9300 . ?
C7 C8 1.478(16) . ?
C9 C10 1.493(15) . ?
C9 C18 1.540(14) . ?
C9 H9 0.9800 . ?
C10 C11 1.529(17) . ?
C10 H10A 0.9700 . ?
C10 H10B 0.9700 . ?
C12 C13 1.338(16) . ?
C12 C17 1.366(18) . ?
C13 C14 1.384(18) . ?
C13 H13 0.9300 . ?
C14 C15 1.31(2) . ?
C14 H14 0.9300 . ?
C15 C16 1.40(2) . ?
C15 H15 0.9300 . ?
C16 C17 1.37(2) . ?
C16 H16 0.9300 . ?
C17 H17 0.9300 . ?
C18 C19 1.359(15) . ?
C18 C23 1.368(17) . ?
C19 C20 1.365(17) . ?
C19 H19 0.9300 . ?
C20 C21 1.355(17) . ?
C20 H20 0.9300 . ?
C21 C22 1.315(17) . ?
C22 C23 1.359(18) . ?
C22 H22 0.9300 . ?
C23 H23 0.9300 . ?
C1A C2A 1.467(14) . ?
C2A C7A 1.360(13) . ?
C2A C3A 1.392(13) . ?
C3A C4A 1.364(17) . ?
C3A H3A 0.9300 . ?
C4A C5A 1.419(17) . ?
C4A H4A 0.9300 . ?
C5A C6A 1.308(16) . ?
C5A H5A 0.9300 . ?
C6A C7A 1.416(15) . ?
C6A H6A 0.9300 . ?
C7A C8A 1.471(13) . ?
C9A C10A 1.495(13) . ?
C9A C18A 1.516(14) . ?
C9A H9A 0.9800 . ?
C10A C11A 1.511(14) . ?
C10A H10C 0.9700 . ?
C10A H10D 0.9700 . ?
C12A C13A 1.345(15) . ?
C12A C17A 1.363(14) . ?
C13A C14A 1.369(18) . ?
C13A H13A 0.9300 . ?
C14A C15A 1.370(19) . ?
C14A H14A 0.9300 . ?
C15A C16A 1.344(17) . ?
C15A H15A 0.9300 . ?
C16A C17A 1.396(15) . ?
C16A H16A 0.9300 . ?
C17A H17A 0.9300 . ?
C18A C23A 1.346(16) . ?
C18A C19A 1.388(16) . ?
C19A C20A 1.395(17) . ?
C19A H19A 0.9300 . ?
C20A C21A 1.324(18) . ?
C20A H20A 0.9300 . ?
C21A C22A 1.328(19) . ?
C22A C23A 1.395(18) . ?
C22A H22A 0.9300 . ?
C23A H23A 0.9300 . ?
C1B C2B 1.508(16) . ?
C2B C7B 1.309(17) . ?
C2B C3B 1.400(19) . ?
C3B C4B 1.51(3) . ?
C3B H3B 0.9300 . ?
C4B C5B 1.30(4) . ?
C4B H4B 0.9300 . ?
C5B C6B 1.31(3) . ?
C5B H5B 0.9300 . ?
C6B C7B 1.395(18) . ?
C6B H6B 0.9300 . ?
C7B C8B 1.456(17) . ?
C9B C18B 1.484(13) . ?
C9B C10B 1.529(13) . ?
C9B H9B 0.9800 . ?
C10B C11B 1.463(15) . ?
C10B H10E 0.9700 . ?
C10B H10F 0.9700 . ?
C12B C13B 1.365(15) . ?
C12B C17B 1.385(14) . ?
C13B C14B 1.352(15) . ?
C13B H13B 0.9300 . ?
C14B C15B 1.357(17) . ?
C14B H14B 0.9300 . ?
C15B C16B 1.382(17) . ?
C15B H15B 0.9300 . ?
C16B C17B 1.339(16) . ?
C16B H16B 0.9300 . ?
C17B H17B 0.9300 . ?
C18B C19B 1.358(14) . ?
C18B C23B 1.364(13) . ?
C19B C20B 1.401(16) . ?
C19B H19B 0.9300 . ?
C20B C21B 1.348(15) . ?
C20B H20B 0.9300 . ?
C21B C22B 1.357(15) . ?
C22B C23B 1.388(15) . ?
C22B H22B 0.9300 . ?
C23B H23B 0.9300 . ?
C1C C2C 1.489(16) . ?
C2C C3C 1.333(15) . ?
C2C C7C 1.397(14) . ?
C3C C4C 1.377(18) . ?
C3C H3C 0.9300 . ?
C4C C5C 1.360(18) . ?
C4C H4C 0.9300 . ?
C5C C6C 1.381(17) . ?
C5C H5C 0.9300 . ?
C6C C7C 1.344(15) . ?
C6C H6C 0.9300 . ?
C7C C8C 1.457(15) . ?
C9C C18C 1.492(16) . ?
C9C C10C 1.512(18) . ?
C9C H9C 0.9800 . ?
C10C C11' 1.53(2) . ?
C10C C11C 1.54(2) . ?
C10C H10G 0.9567 . ?
C10C H10H 0.9564 . ?
C10C H10X 0.9607 . ?
C10C H10Y 0.9611 . ?
O3C C11C 1.25(2) . ?
O3C C12C 1.57(3) . ?
O4C C11C 1.31(2) . ?
C12C C13C 1.3900 . ?
C12C C17C 1.3900 . ?
C13C C14C 1.3900 . ?
C13C H13C 0.9300 . ?
C14C C15C 1.3900 . ?
C14C H14C 0.9300 . ?
C15C C16C 1.3900 . ?
C15C H15C 0.9300 . ?
C16C C17C 1.3900 . ?
C16C H16C 0.9300 . ?
C17C H17C 0.9300 . ?
O3' C11' 1.225(19) . ?
O4' C11' 1.28(2) . ?
O4' C12' 1.44(2) . ?
C12' C13' 1.3900 . ?
C12' C17' 1.3900 . ?
C13' C14' 1.3900 . ?
C13' H13' 0.9300 . ?
C14' C15' 1.3900 . ?
C14' H14' 0.9300 . ?
C15' C16' 1.3900 . ?
C15' H15' 0.9300 . ?
C16' C17' 1.3900 . ?
C16' H16' 0.9300 . ?
C17' H17' 0.9300 . ?
C18C C23C 1.321(17) . ?
C18C C19C 1.335(18) . ?
C19C C20C 1.50(2) . ?
C19C H19C 0.9300 . ?
C20C C21C 1.28(2) . ?
C20C H20C 0.9300 . ?
C21C C22C 1.35(2) . ?
C22C C23C 1.41(2) . ?
C22C H22C 0.9300 . ?
C23C H23C 0.9300 . ?

loop_
_geom_hbond_atom_site_label_D
_geom_hbond_atom_site_label_H
_geom_hbond_atom_site_label_A
_geom_hbond_distance_DH
_geom_hbond_distance_HA
_geom_hbond_distance_DA
_geom_hbond_angle_DHA
_geom_hbond_site_symmetry_A
C9 H9 O3B 0.98 2.39 3.311(14) 157.2 1_565
C10 H10B O2 0.97 2.50 3.021(15) 113.7 .
C10A H10D O2A 0.97 2.45 3.070(14) 121.3 .
C13A H13A O1 0.93 2.59 3.357(16) 140.4 1_554
C10B H10E O3 0.97 2.50 3.426(14) 160.5 1_545
C10C H10G O1C 0.96 2.41 3.14(2) 132.8 .
C13' H13' O1A 0.93 2.57 3.440(15) 156.5 1_445

loop_
_geom_torsion_atom_site_label_1
_geom_torsion_atom_site_label_2
_geom_torsion_atom_site_label_3
_geom_torsion_atom_site_label_4
_geom_torsion
_geom_torsion_site_symmetry_1
_geom_torsion_site_symmetry_2
_geom_torsion_site_symmetry_3
_geom_torsion_site_symmetry_4
_geom_torsion_publ_flag
C8 N1 C1 O1 179.5(13) . . . . ?
C9 N1 C1 O1 3.6(19) . . . . ?
C8 N1 C1 C2 2.5(13) . . . . ?
C9 N1 C1 C2 -173.4(10) . . . . ?
O1 C1 C2 C3 5(3) . . . . ?
N1 C1 C2 C3 -178.7(15) . . . . ?
O1 C1 C2 C7 -178.3(15) . . . . ?
N1 C1 C2 C7 -1.7(14) . . . . ?
C7 C2 C3 C4 0(2) . . . . ?
C1 C2 C3 C4 176.7(14) . . . . ?
C2 C3 C4 C5 -5(3) . . . . ?
C3 C4 C5 C6 8(3) . . . . ?
C4 C5 C6 C7 -5(2) . . . . ?
C5 C6 C7 C2 0(2) . . . . ?
C5 C6 C7 C8 -173.8(13) . . . . ?
C3 C2 C7 C6 3(2) . . . . ?
C1 C2 C7 C6 -174.6(11) . . . . ?
C3 C2 C7 C8 177.6(13) . . . . ?
C1 C2 C7 C8 0.3(13) . . . . ?
C1 N1 C8 O2 -178.9(13) . . . . ?
C9 N1 C8 O2 -3.0(19) . . . . ?
C1 N1 C8 C7 -2.3(12) . . . . ?
C9 N1 C8 C7 173.6(9) . . . . ?
C6 C7 C8 O2 -8(2) . . . . ?
C2 C7 C8 O2 177.8(13) . . . . ?
C6 C7 C8 N1 175.4(13) . . . . ?
C2 C7 C8 N1 1.2(13) . . . . ?
C8 N1 C9 C10 -49.9(14) . . . . ?
C1 N1 C9 C10 125.5(12) . . . . ?
C8 N1 C9 C18 81.5(13) . . . . ?
C1 N1 C9 C18 -103.1(12) . . . . ?
N1 C9 C10 C11 -49.5(14) . . . . ?
C18 C9 C10 C11 -179.0(10) . . . . ?
C12 O4 C11 O3 3.9(19) . . . . ?
C12 O4 C11 C10 -176.5(10) . . . . ?
C9 C10 C11 O3 -15.8(16) . . . . ?
C9 C10 C11 O4 164.6(11) . . . . ?
C11 O4 C12 C13 -90.2(14) . . . . ?
C11 O4 C12 C17 94.2(14) . . . . ?
C17 C12 C13 C14 0.2(19) . . . . ?
O4 C12 C13 C14 -175.1(11) . . . . ?
C12 C13 C14 C15 -2(2) . . . . ?
C13 C14 C15 C16 3(2) . . . . ?
C14 C15 C16 C17 -2(2) . . . . ?
C15 C16 C17 C12 0(2) . . . . ?
C13 C12 C17 C16 1(2) . . . . ?
O4 C12 C17 C16 176.6(12) . . . . ?
N1 C9 C18 C19 94.9(12) . . . . ?
C10 C9 C18 C19 -134.9(11) . . . . ?
N1 C9 C18 C23 -82.9(15) . . . . ?
C10 C9 C18 C23 47.4(15) . . . . ?
C23 C18 C19 C20 0.4(17) . . . . ?
C9 C18 C19 C20 -177.4(10) . . . . ?
C18 C19 C20 C21 -0.7(18) . . . . ?
C19 C20 C21 C22 -2(2) . . . . ?
C19 C20 C21 Cl1 -178.3(9) . . . . ?
C20 C21 C22 C23 6(3) . . . . ?
Cl1 C21 C22 C23 -178.5(14) . . . . ?
C21 C22 C23 C18 -6(3) . . . . ?
C19 C18 C23 C22 3(2) . . . . ?
C9 C18 C23 C22 -179.3(15) . . . . ?
C8A N1A C1A O1A -179.0(10) . . . . ?
C9A N1A C1A O1A 8.7(14) . . . . ?
C8A N1A C1A C2A -0.6(10) . . . . ?
C9A N1A C1A C2A -172.9(8) . . . . ?
O1A C1A C2A C7A 177.9(11) . . . . ?
N1A C1A C2A C7A -0.5(10) . . . . ?
O1A C1A C2A C3A -0.4(18) . . . . ?
N1A C1A C2A C3A -178.7(9) . . . . ?
C7A C2A C3A C4A 1.3(15) . . . . ?
C1A C2A C3A C4A 179.3(10) . . . . ?
C2A C3A C4A C5A -2.4(17) . . . . ?
C3A C4A C5A C6A 3.8(19) . . . . ?
C4A C5A C6A C7A -3.7(18) . . . . ?
C3A C2A C7A C6A -1.4(14) . . . . ?
C1A C2A C7A C6A -179.8(9) . . . . ?
C3A C2A C7A C8A 179.7(9) . . . . ?
C1A C2A C7A C8A 1.3(11) . . . . ?
C5A C6A C7A C2A 2.7(16) . . . . ?
C5A C6A C7A C8A -178.7(11) . . . . ?
C1A N1A C8A O2A -179.9(9) . . . . ?
C9A N1A C8A O2A -8.2(15) . . . . ?
C1A N1A C8A C7A 1.3(10) . . . . ?
C9A N1A C8A C7A 173.0(8) . . . . ?
C2A C7A C8A O2A 179.6(10) . . . . ?
C6A C7A C8A O2A 0.9(18) . . . . ?
C2A C7A C8A N1A -1.6(10) . . . . ?
C6A C7A C8A N1A 179.6(10) . . . . ?
C8A N1A C9A C10A -50.2(12) . . . . ?
C1A N1A C9A C10A 120.8(9) . . . . ?
C8A N1A C9A C18A 77.6(11) . . . . ?
C1A N1A C9A C18A -111.3(9) . . . . ?
N1A C9A C10A C11A -60.6(11) . . . . ?
C18A C9A C10A C11A 173.9(9) . . . . ?
C12A O4A C11A O3A 10.2(17) . . . . ?
C12A O4A C11A C10A -176.7(9) . . . . ?
C9A C10A C11A O3A -13.1(16) . . . . ?
C9A C10A C11A O4A 173.6(9) . . . . ?
C11A O4A C12A C13A 97.0(13) . . . . ?
C11A O4A C12A C17A -79.0(12) . . . . ?
C17A C12A C13A C14A -3(2) . . . . ?
O4A C12A C13A C14A -178.8(12) . . . . ?
C12A C13A C14A C15A -1(2) . . . . ?
C13A C14A C15A C16A 2(2) . . . . ?
C14A C15A C16A C17A 0.1(19) . . . . ?
C13A C12A C17A C16A 5.1(16) . . . . ?
O4A C12A C17A C16A -179.1(8) . . . . ?
C15A C16A C17A C12A -3.7(16) . . . . ?
N1A C9A C18A C23A -87.1(13) . . . . ?
C10A C9A C18A C23A 38.4(16) . . . . ?
N1A C9A C18A C19A 93.5(11) . . . . ?
C10A C9A C18A C19A -141.0(10) . . . . ?
C23A C18A C19A C20A -1.2(18) . . . . ?
C9A C18A C19A C20A 178.3(11) . . . . ?
C18A C19A C20A C21A 1(2) . . . . ?
C19A C20A C21A C22A 1(2) . . . . ?
C19A C20A C21A Cl1A 179.6(10) . . . . ?
C20A C21A C22A C23A -1(3) . . . . ?
Cl1A C21A C22A C23A 179.8(12) . . . . ?
C19A C18A C23A C22A 1(2) . . . . ?
C9A C18A C23A C22A -178.9(13) . . . . ?
C21A C22A C23A C18A 1(3) . . . . ?
C8B N1B C1B O1B 178.6(12) . . . . ?
C9B N1B C1B O1B -1.4(18) . . . . ?
C8B N1B C1B C2B -0.3(11) . . . . ?
C9B N1B C1B C2B 179.7(9) . . . . ?
O1B C1B C2B C7B -179.4(14) . . . . ?
N1B C1B C2B C7B -0.5(14) . . . . ?
O1B C1B C2B C3B 0(2) . . . . ?
N1B C1B C2B C3B 179.2(14) . . . . ?
C7B C2B C3B C4B 1(3) . . . . ?
C1B C2B C3B C4B -179.2(17) . . . . ?
C2B C3B C4B C5B -2(4) . . . . ?
C3B C4B C5B C6B 5(5) . . . . ?
C4B C5B C6B C7B -6(4) . . . . ?
C3B C2B C7B C6B -1(2) . . . . ?
C1B C2B C7B C6B 178.3(12) . . . . ?
C3B C2B C7B C8B -178.6(14) . . . . ?
C1B C2B C7B C8B 1.1(15) . . . . ?
C5B C6B C7B C2B 4(2) . . . . ?
C5B C6B C7B C8B -179.3(17) . . . . ?
C1B N1B C8B O2B 178.8(11) . . . . ?
C9B N1B C8B O2B -1.2(15) . . . . ?
C1B N1B C8B C7B 1.0(11) . . . . ?
C9B N1B C8B C7B -179.0(9) . . . . ?
C2B C7B C8B O2B -179.0(13) . . . . ?
C6B C7B C8B O2B 4(2) . . . . ?
C2B C7B C8B N1B -1.3(14) . . . . ?
C6B C7B C8B N1B -178.3(13) . . . . ?
C1B N1B C9B C18B 73.7(12) . . . . ?
C8B N1B C9B C18B -106.3(10) . . . . ?
C1B N1B C9B C10B -57.5(13) . . . . ?
C8B N1B C9B C10B 122.5(9) . . . . ?
N1B C9B C10B C11B -45.7(12) . . . . ?
C18B C9B C10B C11B -175.0(10) . . . . ?
C12B O4B C11B O3B 0.2(13) . . . . ?
C12B O4B C11B C10B 178.8(8) . . . . ?
C9B C10B C11B O3B 96.1(12) . . . . ?
C9B C10B C11B O4B -82.4(10) . . . . ?
C11B O4B C12B C13B 90.7(11) . . . . ?
C11B O4B C12B C17B -89.6(11) . . . . ?
C17B C12B C13B C14B 2.3(16) . . . . ?
O4B C12B C13B C14B -178.0(10) . . . . ?
C12B C13B C14B C15B -0.9(17) . . . . ?
C13B C14B C15B C16B -0.5(18) . . . . ?
C14B C15B C16B C17B 0.5(19) . . . . ?
C15B C16B C17B C12B 0.9(18) . . . . ?
C13B C12B C17B C16B -2.3(16) . . . . ?
O4B C12B C17B C16B 177.9(10) . . . . ?
N1B C9B C18B C19B 88.7(11) . . . . ?
C10B C9B C18B C19B -142.3(10) . . . . ?
N1B C9B C18B C23B -85.2(11) . . . . ?
C10B C9B C18B C23B 43.7(12) . . . . ?
C23B C18B C19B C20B -4.4(16) . . . . ?
C9B C18B C19B C20B -178.7(10) . . . . ?
C18B C19B C20B C21B -0.1(18) . . . . ?
C19B C20B C21B C22B 3.7(17) . . . . ?
C19B C20B C21B Cl1B -177.7(9) . . . . ?
C20B C21B C22B C23B -2.6(17) . . . . ?
Cl1B C21B C22B C23B 178.9(8) . . . . ?
C19B C18B C23B C22B 5.6(15) . . . . ?
C9B C18B C23B C22B 179.8(9) . . . . ?
C21B C22B C23B C18B -2.3(17) . . . . ?
C8C N1C C1C O1C 178.4(13) . . . . ?
C9C N1C C1C O1C -13(2) . . . . ?
C8C N1C C1C C2C 2.0(13) . . . . ?
C9C N1C C1C C2C 170.3(11) . . . . ?
O1C C1C C2C C3C 2(2) . . . . ?
N1C C1C C2C C3C 177.8(13) . . . . ?
O1C C1C C2C C7C -177.3(14) . . . . ?
N1C C1C C2C C7C -1.1(13) . . . . ?
C7C C2C C3C C4C 0.8(19) . . . . ?
C1C C2C C3C C4C -177.9(12) . . . . ?
C2C C3C C4C C5C -1(2) . . . . ?
C3C C4C C5C C6C 1.5(19) . . . . ?
C4C C5C C6C C7C -2.2(17) . . . . ?
C5C C6C C7C C2C 2.3(16) . . . . ?
C5C C6C C7C C8C 179.3(11) . . . . ?
C3C C2C C7C C6C -1.7(18) . . . . ?
C1C C2C C7C C6C 177.4(10) . . . . ?
C3C C2C C7C C8C -179.2(11) . . . . ?
C1C C2C C7C C8C -0.1(13) . . . . ?
C1C N1C C8C O2C 179.7(13) . . . . ?
C9C N1C C8C O2C 9.5(19) . . . . ?
C1C N1C C8C C7C -2.0(13) . . . . ?
C9C N1C C8C C7C -172.3(9) . . . . ?
C6C C7C C8C O2C 2(2) . . . . ?
C2C C7C C8C O2C 179.4(14) . . . . ?
C6C C7C C8C N1C -175.9(11) . . . . ?
C2C C7C C8C N1C 1.3(13) . . . . ?
C8C N1C C9C C18C -111.6(13) . . . . ?
C1C N1C C9C C18C 80.6(16) . . . . ?
C8C N1C C9C C10C 124.7(12) . . . . ?
C1C N1C C9C C10C -43.1(18) . . . . ?
N1C C9C C10C C11' -46.9(19) . . . . ?
C18C C9C C10C C11' -173.1(15) . . . . ?
N1C C9C C10C C11C -78(2) . . . . ?
C18C C9C C10C C11C 156(2) . . . . ?
C12C O3C C11C O4C 5(6) . . . . ?
C12C O3C C11C C10C 168(3) . . . . ?
C9C C10C C11C O3C 131(4) . . . . ?
C11' C10C C11C O3C 30(3) . . . . ?
C9C C10C C11C O4C -68(6) . . . . ?
C11' C10C C11C O4C -169(10) . . . . ?
C11C O3C C12C C13C -150(4) . . . . ?
C11C O3C C12C C17C 70(5) . . . . ?
C17C C12C C13C C14C 0.0 . . . . ?
O3C C12C C13C C14C -152(2) . . . . ?
C12C C13C C14C C15C 0.0 . . . . ?
C13C C14C C15C C16C 0.0 . . . . ?
C14C C15C C16C C17C 0.0 . . . . ?
C15C C16C C17C C12C 0.0 . . . . ?
C13C C12C C17C C16C 0.0 . . . . ?
O3C C12C C17C C16C 131(3) . . . . ?
C12' O4' C11' O3' 1(4) . . . . ?
C12' O4' C11' C10C -175.7(19) . . . . ?
C9C C10C C11' O3' 61(4) . . . . ?
C11C C10C C11' O3' 153(7) . . . . ?
C9C C10C C11' O4' -122(2) . . . . ?
C11C C10C C11' O4' -31(4) . . . . ?
C11' O4' C12' C13' 120.4(19) . . . . ?
C11' O4' C12' C17' -77(2) . . . . ?
C17' C12' C13' C14' 0.0 . . . . ?
O4' C12' C13' C14' 162.0(16) . . . . ?
C12' C13' C14' C15' 0.0 . . . . ?
C13' C14' C15' C16' 0.0 . . . . ?
C14' C15' C16' C17' 0.0 . . . . ?
C15' C16' C17' C12' 0.0 . . . . ?
C13' C12' C17' C16' 0.0 . . . . ?
O4' C12' C17' C16' -161.9(16) . . . . ?
N1C C9C C18C C23C 128.7(13) . . . . ?
C10C C9C C18C C23C -107.3(15) . . . . ?
N1C C9C C18C C19C -51.6(19) . . . . ?
C10C C9C C18C C19C 72.3(18) . . . . ?
C23C C18C C19C C20C 0(2) . . . . ?
C9C C18C C19C C20C -179.2(13) . . . . ?
C18C C19C C20C C21C -2(2) . . . . ?
C19C C20C C21C C22C 0(3) . . . . ?
C19C C20C C21C Cl1C -178.3(12) . . . . ?
C20C C21C C22C C23C 4(3) . . . . ?
Cl1C C21C C22C C23C -177.8(12) . . . . ?
C19C C18C C23C C22C 4(3) . . . . ?
C9C C18C C23C C22C -176.3(15) . . . . ?
C21C C22C C23C C18C -6(3) . . . . ?
